data_4506413
loop_
_publ_author_name
'Houton, Kelly A.'
'Morris, Kyle L.'
'Chen, Lin'
'Schmidtmann, Marc'
'Jones, James T. A.'
'Serpell, Louise C.'
'Lloyd, Gareth O.'
'Adams, Dave J.'

_publ_section_title
;
 On Crystal versus Fiber Formation in Dipeptide Hydrogelator Systems.
;
_journal_issue 25
_journal_name_full 'Langmuir : the ACS journal of surfaces and colloids'
_journal_page_first 9797
_journal_page_last 9806
_journal_paper_doi 10.1021/la301371q
_journal_volume 28
_journal_year 2012
_chemical_absolute_configuration syn
_chemical_formula_sum 'C17 H20 N2 O6'
_chemical_formula_weight 348.35
_chemical_name_systematic
; 
 ? 
;
_space_group_IT_number 19
_symmetry_cell_setting orthorhombic
_symmetry_space_group_name_Hall 'P 2ac 2ab'
_symmetry_space_group_name_H-M 'P 21 21 21'
_atom_sites_solution_hydrogens difmap
_atom_sites_solution_primary direct
_atom_sites_solution_secondary difmap
_audit_creation_method SHELXL-97
_cell_angle_alpha 90.00
_cell_angle_beta 90.00
_cell_angle_gamma 90.00
_cell_formula_units_Z 4
_cell_length_a 4.7658(3)
_cell_length_b 5.8982(3)
_cell_length_c 61.176(3)
_cell_measurement_reflns_used 4387
_cell_measurement_temperature 100(2)
_cell_measurement_theta_max 23.04
_cell_measurement_theta_min 2.66
_cell_volume 1719.64(16)
_computing_cell_refinement 'Bruker AXS SAINT V7.68A'
_computing_data_collection 'CrystalClear-SM Expert 2.1 (Rigaku, 2011)'
_computing_data_reduction 'Bruker AXS SAINT V7.68A'
_computing_structure_refinement 'SHELXL (Sheldrick, 2008)'
_computing_structure_solution 'SHELXD (Sheldrick, 2008)'
_diffrn_ambient_temperature 100(2)
_diffrn_detector_area_resol_mean 28.5714
_diffrn_measured_fraction_theta_full 0.986
_diffrn_measured_fraction_theta_max 0.986
_diffrn_measurement_device_type 'Rigaku Saturn724+ (2x2 bin mode)'
_diffrn_measurement_method 'profile data from \w-scans'
_diffrn_radiation_monochromator confocal
_diffrn_radiation_source 'Rotating Anode'
_diffrn_radiation_type 'Mo K\a'
_diffrn_radiation_wavelength 0.71073
_diffrn_reflns_av_R_equivalents 0.0436
_diffrn_reflns_av_sigmaI/netI 0.0424
_diffrn_reflns_limit_h_max 3
_diffrn_reflns_limit_h_min -5
_diffrn_reflns_limit_k_max 6
_diffrn_reflns_limit_k_min -6
_diffrn_reflns_limit_l_max 66
_diffrn_reflns_limit_l_min -65
_diffrn_reflns_number 8903
_diffrn_reflns_theta_full 22.72
_diffrn_reflns_theta_max 22.72
_diffrn_reflns_theta_min 2.00
_exptl_absorpt_coefficient_mu 0.103
_exptl_absorpt_correction_T_max 1.0000
_exptl_absorpt_correction_T_min 0.7404
_exptl_absorpt_correction_type multi-scan
_exptl_absorpt_process_details 'SADABS 2008/1 (Sheldrick, 2008)'
_exptl_crystal_colour colourless
_exptl_crystal_density_diffrn 1.346
_exptl_crystal_density_method 'not measured'
_exptl_crystal_description plate
_exptl_crystal_F_000 736
_exptl_crystal_size_max 0.12
_exptl_crystal_size_mid 0.11
_exptl_crystal_size_min 0.01
_refine_diff_density_max 0.324
_refine_diff_density_min -0.297
_refine_diff_density_rms 0.066
_refine_ls_abs_structure_details 'Flack H D (1983), Acta Cryst. A39, 876-881'
_refine_ls_abs_structure_Flack 0(3)
_refine_ls_extinction_method none
_refine_ls_goodness_of_fit_ref 1.120
_refine_ls_hydrogen_treatment mixed
_refine_ls_matrix_type full
_refine_ls_number_parameters 234
_refine_ls_number_reflns 2251
_refine_ls_number_restraints 0
_refine_ls_restrained_S_all 1.120
_refine_ls_R_factor_all 0.0732
_refine_ls_R_factor_gt 0.0653
_refine_ls_shift/su_max 0.000
_refine_ls_shift/su_mean 0.000
_refine_ls_structure_factor_coef Fsqd
_refine_ls_weighting_details 'calc w=1/[\s^2^(Fo^2^)+(0.0700P)^2^+3.0000P] where P=(Fo^2^+2Fc^2^)/3'
_refine_ls_weighting_scheme calc
_refine_ls_wR_factor_gt 0.1677
_refine_ls_wR_factor_ref 0.1722
_reflns_number_gt 1997
_reflns_number_total 2251
_reflns_threshold_expression >2sigma(I)
_cod_data_source_file la301371q_si_004.cif
_cod_data_source_block dipeptide_10
_cod_original_cell_volume 1719.65(17)
_cod_original_sg_symbol_H-M P2(1)2(1)2(1)
_cod_database_code 4506413

loop_
_symmetry_equiv_pos_as_xyz
'x, y, z'
'-x+1/2, -y, z+1/2'
'-x, y+1/2, -z+1/2'
'x+1/2, -y+1/2, -z'

loop_
_atom_site_label
_atom_site_type_symbol
_atom_site_fract_x
_atom_site_fract_y
_atom_site_fract_z
_atom_site_U_iso_or_equiv
_atom_site_adp_type
_atom_site_occupancy
_atom_site_symmetry_multiplicity
_atom_site_calc_flag
_atom_site_refinement_flags
O1 O 0.7341(9) 0.2997(7) 0.76835(6) 0.0492(11) Uani 1 1 d .
O2 O 0.5075(9) 0.5959(6) 0.78254(6) 0.0457(10) Uani 1 1 d .
H2 H 0.6189 0.6690 0.7746 0.069 Uiso 1 1 calc R
O3 O 0.7166(8) 0.3989(7) 0.82652(6) 0.0477(10) Uani 1 1 d .
O4 O 0.4300(9) 0.1942(7) 0.87471(6) 0.0511(11) Uani 1 1 d .
O5 O 0.9306(8) 0.5781(6) 0.89658(5) 0.0384(10) Uani 1 1 d .
N1 N 0.2804(9) 0.3364(7) 0.81465(6) 0.0330(11) Uani 1 1 d .
H1 H 0.0992 0.3448 0.8173 0.040 Uiso 1 1 calc R
N2 N 0.5270(10) 0.5559(8) 0.86634(6) 0.0386(12) Uani 1 1 d .
H2A H 0.6189 0.6800 0.8699 0.046 Uiso 1 1 calc R
C1 C 0.5612(12) 0.3780(9) 0.78085(9) 0.0384(14) Uani 1 1 d .
C2 C 0.3789(13) 0.2307(10) 0.79505(8) 0.0422(15) Uani 1 1 d .
H2B H 0.2146 0.1812 0.7864 0.051 Uiso 1 1 calc R
H2C H 0.4864 0.0933 0.7991 0.051 Uiso 1 1 calc R
C3 C 0.4642(12) 0.4228(9) 0.82902(8) 0.0361(13) Uani 1 1 d .
C4 C 0.3368(13) 0.5598(9) 0.84778(8) 0.0381(14) Uani 1 1 d .
H4 H 0.1552 0.4882 0.8522 0.046 Uiso 1 1 calc R
C5 C 0.2798(16) 0.8006(10) 0.84012(10) 0.0577(18) Uani 1 1 d .
H5A H 0.1927 0.8871 0.8520 0.087 Uiso 1 1 calc R
H5B H 0.1530 0.7972 0.8275 0.087 Uiso 1 1 calc R
H5C H 0.4569 0.8729 0.8359 0.087 Uiso 1 1 calc R
C6 C 0.5646(12) 0.3699(10) 0.87796(8) 0.0407(14) Uani 1 1 d .
C7 C 0.7721(12) 0.3731(9) 0.89658(8) 0.0377(13) Uani 1 1 d .
H7A H 0.6703 0.3586 0.9106 0.045 Uiso 1 1 calc R
H7B H 0.9009 0.2422 0.8952 0.045 Uiso 1 1 calc R
C8 C 1.1121(11) 0.6050(9) 0.91401(8) 0.0322(13) Uani 1 1 d .
C9 C 1.1464(11) 0.4584(9) 0.93043(8) 0.0335(13) Uani 1 1 d .
H9 H 1.0398 0.3224 0.9306 0.040 Uiso 1 1 calc R
C10 C 1.3400(11) 0.5023(9) 0.94763(8) 0.0319(13) Uani 1 1 d .
C11 C 1.3880(11) 0.3466(9) 0.96489(8) 0.0363(13) Uani 1 1 d .
H11 H 1.2884 0.2070 0.9651 0.044 Uiso 1 1 calc R
C12 C 1.5755(12) 0.3943(10) 0.98117(9) 0.0412(14) Uani 1 1 d .
H12 H 1.6024 0.2886 0.9927 0.049 Uiso 1 1 calc R
C13 C 1.7299(12) 0.5993(10) 0.98106(9) 0.0395(14) Uani 1 1 d .
H13 H 1.8602 0.6313 0.9924 0.047 Uiso 1 1 calc R
C14 C 1.6894(11) 0.7493(9) 0.96456(8) 0.0364(13) Uani 1 1 d .
H14 H 1.7950 0.8859 0.9644 0.044 Uiso 1 1 calc R
C15 C 1.4920(11) 0.7084(9) 0.94728(8) 0.0347(13) Uani 1 1 d .
C16 C 1.4506(11) 0.8562(9) 0.92965(8) 0.0372(14) Uani 1 1 d .
H16 H 1.5550 0.9933 0.9292 0.045 Uiso 1 1 calc R
C17 C 1.2683(12) 0.8114(9) 0.91337(8) 0.0366(13) Uani 1 1 d .
H17 H 1.2442 0.9154 0.9017 0.044 Uiso 1 1 calc R
O6 O 0.8424(10) 0.8555(8) 0.76170(9) 0.0657(15) Uani 1 1 d .
H6A H 0.96(2) 0.865(14) 0.7521(14) 0.099 Uiso 1 1 d .
H6B H 0.762(18) 1.007(15) 0.7628(11) 0.099 Uiso 1 1 d .

loop_
_atom_site_aniso_label
_atom_site_aniso_U_11
_atom_site_aniso_U_22
_atom_site_aniso_U_33
_atom_site_aniso_U_23
_atom_site_aniso_U_13
_atom_site_aniso_U_12
O1 0.046(3) 0.036(2) 0.066(3) 0.0004(19) 0.019(2) 0.001(2)
O2 0.051(3) 0.031(2) 0.055(2) -0.0007(18) 0.014(2) 0.008(2)
O3 0.023(2) 0.066(3) 0.054(2) -0.007(2) 0.0021(18) -0.006(2)
O4 0.056(3) 0.042(2) 0.055(2) 0.001(2) -0.008(2) -0.020(2)
O5 0.033(2) 0.037(2) 0.045(2) 0.0029(17) -0.0036(18) -0.0092(19)
N1 0.026(2) 0.032(2) 0.040(2) -0.002(2) 0.006(2) -0.009(2)
N2 0.044(3) 0.035(3) 0.036(2) -0.001(2) -0.002(2) -0.012(2)
C1 0.034(4) 0.035(3) 0.046(3) -0.002(3) 0.003(3) -0.004(3)
C2 0.046(4) 0.035(3) 0.046(3) 0.000(3) 0.008(3) -0.007(3)
C3 0.031(3) 0.040(3) 0.037(3) 0.003(3) -0.001(3) -0.002(3)
C4 0.044(4) 0.032(3) 0.038(3) 0.000(2) 0.002(3) -0.010(3)
C5 0.075(5) 0.043(4) 0.055(4) -0.005(3) -0.011(4) 0.001(4)
C6 0.037(3) 0.047(4) 0.037(3) 0.001(3) 0.003(3) 0.000(3)
C7 0.034(3) 0.031(3) 0.048(3) 0.001(3) 0.004(3) -0.004(3)
C8 0.025(3) 0.036(3) 0.035(3) -0.001(2) 0.000(2) 0.006(3)
C9 0.025(3) 0.033(3) 0.043(3) -0.003(3) 0.000(2) -0.001(3)
C10 0.025(3) 0.032(3) 0.039(3) 0.000(2) 0.006(2) -0.001(2)
C11 0.029(3) 0.032(3) 0.047(3) -0.001(3) 0.001(3) 0.003(3)
C12 0.032(3) 0.044(3) 0.048(3) 0.008(3) 0.001(3) 0.001(3)
C13 0.023(3) 0.051(3) 0.044(3) -0.006(3) -0.004(3) -0.002(3)
C14 0.025(3) 0.034(3) 0.050(3) -0.004(3) -0.003(3) -0.005(3)
C15 0.021(3) 0.039(3) 0.044(3) -0.004(3) 0.005(2) 0.005(3)
C16 0.031(3) 0.030(3) 0.051(3) -0.003(3) 0.001(3) -0.002(3)
C17 0.036(3) 0.032(3) 0.042(3) 0.001(2) 0.001(3) 0.005(3)
O6 0.061(3) 0.035(2) 0.102(4) 0.004(2) 0.038(3) 0.007(2)

loop_
_atom_type_symbol
_atom_type_description
_atom_type_scat_dispersion_real
_atom_type_scat_dispersion_imag
_atom_type_scat_source
C C 0.0033 0.0016 'International Tables Vol C Tables 4.2.6.8 and 6.1.1.4'
H H 0.0000 0.0000 'International Tables Vol C Tables 4.2.6.8 and 6.1.1.4'
N N 0.0061 0.0033 'International Tables Vol C Tables 4.2.6.8 and 6.1.1.4'
O O 0.0106 0.0060 'International Tables Vol C Tables 4.2.6.8 and 6.1.1.4'

loop_
_geom_angle_atom_site_label_1
_geom_angle_atom_site_label_2
_geom_angle_atom_site_label_3
_geom_angle
C1 O2 H2 109.5
C8 O5 C7 115.4(4)
C3 N1 C2 120.0(5)
C3 N1 H1 120.0
C2 N1 H1 120.0
C6 N2 C4 121.2(5)
C6 N2 H2A 119.4
C4 N2 H2A 119.4
O1 C1 O2 123.6(5)
O1 C1 C2 122.4(5)
O2 C1 C2 114.0(5)
N1 C2 C1 115.0(5)
N1 C2 H2B 108.5
C1 C2 H2B 108.5
N1 C2 H2C 108.5
C1 C2 H2C 108.5
H2B C2 H2C 107.5
O3 C3 N1 121.2(5)
O3 C3 C4 123.1(5)
N1 C3 C4 115.7(5)
N2 C4 C5 111.5(5)
N2 C4 C3 109.3(5)
C5 C4 C3 109.5(5)
N2 C4 H4 108.8
C5 C4 H4 108.8
C3 C4 H4 108.8
C4 C5 H5A 109.5
C4 C5 H5B 109.5
H5A C5 H5B 109.5
C4 C5 H5C 109.5
H5A C5 H5C 109.5
H5B C5 H5C 109.5
O4 C6 N2 122.7(5)
O4 C6 C7 118.2(5)
N2 C6 C7 119.0(5)
O5 C7 C6 111.0(4)
O5 C7 H7A 109.4
C6 C7 H7A 109.4
O5 C7 H7B 109.4
C6 C7 H7B 109.4
H7A C7 H7B 108.0
C9 C8 O5 125.6(5)
C9 C8 C17 120.6(5)
O5 C8 C17 113.8(4)
C8 C9 C10 121.2(5)
C8 C9 H9 119.4
C10 C9 H9 119.4
C15 C10 C11 119.0(5)
C15 C10 C9 118.5(5)
C11 C10 C9 122.5(5)
C12 C11 C10 121.0(5)
C12 C11 H11 119.5
C10 C11 H11 119.5
C11 C12 C13 120.8(5)
C11 C12 H12 119.6
C13 C12 H12 119.6
C14 C13 C12 119.1(5)
C14 C13 H13 120.4
C12 C13 H13 120.4
C13 C14 C15 122.1(5)
C13 C14 H14 118.9
C15 C14 H14 118.9
C16 C15 C10 118.3(5)
C16 C15 C14 123.7(5)
C10 C15 C14 117.9(5)
C17 C16 C15 122.5(5)
C17 C16 H16 118.7
C15 C16 H16 118.7
C16 C17 C8 118.9(5)
C16 C17 H17 120.6
C8 C17 H17 120.6
H6A O6 H6B 105(7)

loop_
_geom_bond_atom_site_label_1
_geom_bond_atom_site_label_2
_geom_bond_distance
O1 C1 1.215(6)
O2 C1 1.314(7)
O2 H2 0.8400
O3 C3 1.221(6)
O4 C6 1.235(7)
O5 C8 1.382(6)
O5 C7 1.425(7)
N1 C3 1.342(7)
N1 C2 1.430(6)
N1 H1 0.8800
N2 C6 1.320(7)
N2 C4 1.453(7)
N2 H2A 0.8800
C1 C2 1.505(8)
C2 H2B 0.9900
C2 H2C 0.9900
C3 C4 1.529(7)
C4 C5 1.520(8)
C4 H4 1.0000
C5 H5A 0.9800
C5 H5B 0.9800
C5 H5C 0.9800
C6 C7 1.508(8)
C7 H7A 0.9900
C7 H7B 0.9900
C8 C9 1.336(7)
C8 C17 1.427(8)
C9 C10 1.423(7)
C9 H9 0.9500
C10 C15 1.416(7)
C10 C11 1.418(7)
C11 C12 1.368(8)
C11 H11 0.9500
C12 C13 1.415(8)
C12 H12 0.9500
C13 C14 1.356(7)
C13 H13 0.9500
C14 C15 1.435(7)
C14 H14 0.9500
C15 C16 1.400(7)
C16 C17 1.348(8)
C16 H16 0.9500
C17 H17 0.9500
O6 H6A 0.82(9)
O6 H6B 0.97(9)

loop_
_geom_hbond_atom_site_label_D
_geom_hbond_atom_site_label_H
_geom_hbond_atom_site_label_A
_geom_hbond_distance_DH
_geom_hbond_distance_HA
_geom_hbond_distance_DA
_geom_hbond_angle_DHA
_geom_hbond_site_symmetry_A
N1 H1 O3 0.88 1.94 2.808(6) 170.8 1_455
O2 H2 O6 0.84 1.72 2.553(6) 169.9 .
O6 H6B O1 0.97(9) 1.77(9) 2.701(6) 160(8) 1_565
O6 H6A O1 0.82(9) 1.95(9) 2.750(6) 164(9) 3_756
